data_7238765
loop_
_publ_author_name
'Sahoo, Santosh K.'
'Khatun, Nilufa'
'Gogoi, Anupal'
'Deb, Arghya'
'Patel, Bhisma K.'

_publ_section_title
;
 Cu(ii) catalysed chemoselective oxidative transformation of thiourea to
 thioamidoguanidine/2-aminobenzothiazole
;
_journal_issue 2
_journal_name_full 'RSC Adv.'
_journal_page_first 438
_journal_paper_doi 10.1039/C2RA22240J
_journal_volume 3
_journal_year 2013
_chemical_formula_sum 'C11 H11 Br2 N2 O2 S2'
_chemical_formula_weight 427.16
_space_group_IT_number 2
_space_group_name_Hall '-P 1'
_space_group_name_H-M_alt 'P -1'
_atom_sites_solution_hydrogens geom
_atom_sites_solution_primary direct
_atom_sites_solution_secondary difmap
_audit_creation_method SHELXL-97
_cell_angle_alpha 94.059(2)
_cell_angle_beta 112.599(2)
_cell_angle_gamma 107.266(2)
_cell_formula_units_Z 4
_cell_length_a 10.1289(3)
_cell_length_b 11.2225(3)
_cell_length_c 11.7532(4)
_cell_measurement_temperature 296(2)
_cell_volume 1151.66(7)
_computing_structure_refinement 'SHELXL-97 (Sheldrick, 1997)'
_computing_structure_solution 'SHELXS-97 (Sheldrick, 1990)'
_diffrn_ambient_temperature 296(2)
_diffrn_measured_fraction_theta_full 0.944
_diffrn_measured_fraction_theta_max 0.944
_diffrn_radiation_monochromator graphite
_diffrn_radiation_source 'fine-focus sealed tube'
_diffrn_radiation_type MoK\a
_diffrn_radiation_wavelength 0.71073
_diffrn_reflns_av_R_equivalents 0.0928
_diffrn_reflns_av_sigmaI/netI 0.0793
_diffrn_reflns_limit_h_max 14
_diffrn_reflns_limit_h_min -14
_diffrn_reflns_limit_k_max 15
_diffrn_reflns_limit_k_min -15
_diffrn_reflns_limit_l_max 16
_diffrn_reflns_limit_l_min -16
_diffrn_reflns_number 18708
_diffrn_reflns_theta_full 30.00
_diffrn_reflns_theta_max 30.00
_diffrn_reflns_theta_min 1.92
_exptl_absorpt_coefficient_mu 7.399
_exptl_crystal_density_diffrn 2.464
_exptl_crystal_density_method 'not measured'
_exptl_crystal_F_000 836
_refine_diff_density_max 0.573
_refine_diff_density_min -0.739
_refine_diff_density_rms 0.094
_refine_ls_extinction_coef 0.00340(19)
_refine_ls_extinction_expression Fc^*^=kFc[1+0.001xFc^2^\l^3^/sin(2\q)]^-1/4^
_refine_ls_extinction_method SHELXL
_refine_ls_goodness_of_fit_ref 1.383
_refine_ls_hydrogen_treatment mixed
_refine_ls_matrix_type full
_refine_ls_number_parameters 290
_refine_ls_number_reflns 6342
_refine_ls_number_restraints 0
_refine_ls_restrained_S_all 1.383
_refine_ls_R_factor_all 0.0851
_refine_ls_R_factor_gt 0.0435
_refine_ls_shift/su_max 0.001
_refine_ls_shift/su_mean 0.000
_refine_ls_structure_factor_coef Fsqd
_refine_ls_weighting_details 'calc w=1/[\s^2^(Fo^2^)+(0.0000P)^2^+0.0000P] where P=(Fo^2^+2Fc^2^)/3'
_refine_ls_weighting_scheme calc
_refine_ls_wR_factor_gt 0.0836
_refine_ls_wR_factor_ref 0.0866
_reflns_number_gt 3592
_reflns_number_total 6342
_reflns_threshold_expression >2sigma(I)
_cod_data_source_file c2ra22240j.txt
_cod_data_source_block nk_13l
_cod_original_cell_volume 1151.66(6)
_cod_database_code 7238765

loop_
_symmetry_equiv_pos_as_xyz
'x, y, z'
'-x, -y, -z'

loop_
_atom_site_label
_atom_site_type_symbol
_atom_site_fract_x
_atom_site_fract_y
_atom_site_fract_z
_atom_site_U_iso_or_equiv
_atom_site_adp_type
_atom_site_occupancy
_atom_site_symmetry_multiplicity
_atom_site_calc_flag
_atom_site_refinement_flags
Br1 Br 0.97552(5) 1.44568(3) 1.15678(3) 0.05776(14) Uani 1 1 d .
Br2 Br 0.41805(5) 1.40699(3) 1.17829(3) 0.05989(14) Uani 1 1 d .
S1 S 0.92780(9) 1.02001(8) 0.83646(8) 0.0424(2) Uani 1 1 d .
S2 S 0.30520(10) 0.94267(7) 0.87616(7) 0.0410(2) Uani 1 1 d .
C5 C 0.8653(4) 1.1316(3) 0.8878(3) 0.0341(7) Uani 1 1 d .
C1 C 0.8705(4) 1.3109(3) 1.0135(3) 0.0351(8) Uani 1 1 d .
C4 C 0.7123(3) 1.1085(3) 0.8067(3) 0.0294(7) Uani 1 1 d .
C6 C 0.9470(4) 1.2340(3) 0.9917(3) 0.0392(8) Uani 1 1 d .
H6 H 1.0490 1.2500 1.0443 0.047 Uiso 1 1 calc R
C7 C 0.2709(4) 1.2651(3) 0.7984(3) 0.0399(8) Uani 1 1 d .
H7 H 0.2435 1.2960 0.7246 0.048 Uiso 1 1 calc R
C2 C 0.7197(4) 1.2893(3) 0.9345(3) 0.0400(8) Uani 1 1 d .
H2 H 0.6714 1.3427 0.9506 0.048 Uiso 1 1 calc R
C3 C 0.6411(4) 1.1887(3) 0.8320(3) 0.0388(8) Uani 1 1 d .
H3 H 0.5396 1.1743 0.7793 0.047 Uiso 1 1 calc R
C9 C 0.5266(4) 0.6658(3) 0.4589(3) 0.0522(10) Uani 1 1 d .
H9A H 0.4912 0.6214 0.5154 0.063 Uiso 1 1 calc R
H9B H 0.4413 0.6412 0.3763 0.063 Uiso 1 1 calc R
C11 C 0.8348(4) 0.8008(3) 0.6259(3) 0.0502(9) Uani 1 1 d .
H11A H 0.9141 0.8189 0.7109 0.060 Uiso 1 1 calc R
H11B H 0.8802 0.8449 0.5746 0.060 Uiso 1 1 calc R
C8 C 0.5788(4) 0.8076(3) 0.5060(3) 0.0461(9) Uani 1 1 d .
H8A H 0.6041 0.8527 0.4455 0.055 Uiso 1 1 calc R
H8B H 0.4976 0.8293 0.5162 0.055 Uiso 1 1 calc R
C10 C 0.7678(4) 0.6588(3) 0.5726(3) 0.0534(10) Uani 1 1 d .
H10A H 0.8467 0.6296 0.5671 0.064 Uiso 1 1 calc R
H10B H 0.7317 0.6148 0.6289 0.064 Uiso 1 1 calc R
O1 O 0.6446(3) 0.6279(2) 0.4508(2) 0.0537(7) Uani 1 1 d .
N1 N 0.7136(3) 0.8453(2) 0.6273(2) 0.0382(7) Uani 1 1 d .
N2 N 0.6449(3) 1.0042(2) 0.7075(2) 0.0350(6) Uani 1 1 d .
C15 C 0.3128(3) 1.0987(3) 0.9069(3) 0.0320(7) Uani 1 1 d .
C13 C 0.3546(3) 1.2964(3) 1.0230(3) 0.0369(8) Uani 1 1 d .
C16 C 0.2673(3) 1.1422(3) 0.7942(3) 0.0304(7) Uani 1 1 d .
C12 C 0.3548(3) 1.1742(3) 1.0222(3) 0.0356(7) Uani 1 1 d .
H12 H 0.3820 1.1433 1.0961 0.043 Uiso 1 1 calc R
C14 C 0.3152(4) 1.3431(3) 0.9121(3) 0.0434(8) Uani 1 1 d .
H14 H 0.3189 1.4272 0.9151 0.052 Uiso 1 1 calc R
O2 O 0.1856(3) 0.6428(2) 0.4553(2) 0.0592(7) Uani 1 1 d .
N3 N 0.2052(3) 0.8408(2) 0.6304(2) 0.0386(7) Uani 1 1 d .
C19 C 0.1996(4) 0.6251(3) 0.5772(3) 0.0526(10) Uani 1 1 d .
H19A H 0.2546 0.5671 0.6034 0.063 Uiso 1 1 calc R
H19B H 0.0987 0.5869 0.5743 0.063 Uiso 1 1 calc R
C20 C 0.2833(4) 0.7504(3) 0.6723(3) 0.0440(9) Uani 1 1 d .
H20A H 0.2866 0.7364 0.7537 0.053 Uiso 1 1 calc R
H20B H 0.3875 0.7852 0.6813 0.053 Uiso 1 1 calc R
C17 C 0.1787(4) 0.8554(3) 0.5008(3) 0.0473(9) Uani 1 1 d .
H17A H 0.2751 0.8996 0.4979 0.057 Uiso 1 1 calc R
H17B H 0.1134 0.9055 0.4731 0.057 Uiso 1 1 calc R
C18 C 0.1033(4) 0.7243(3) 0.4145(3) 0.0587(11) Uani 1 1 d .
H18A H 0.0015 0.6857 0.4097 0.070 Uiso 1 1 calc R
H18B H 0.0931 0.7337 0.3304 0.070 Uiso 1 1 calc R
C22 C 0.2405(3) 0.9478(3) 0.7153(3) 0.0319(7) Uani 1 1 d .
N4 N 0.2256(3) 1.0535(2) 0.6851(2) 0.0354(6) Uani 1 1 d .
C23 C 0.7434(3) 0.9504(3) 0.7110(3) 0.0325(7) Uani 1 1 d .

loop_
_atom_site_aniso_label
_atom_site_aniso_U_11
_atom_site_aniso_U_22
_atom_site_aniso_U_33
_atom_site_aniso_U_23
_atom_site_aniso_U_13
_atom_site_aniso_U_12
Br1 0.0688(3) 0.0435(2) 0.0489(2) -0.00462(17) 0.0197(2) 0.0137(2)
Br2 0.0848(3) 0.0556(2) 0.0449(2) 0.00251(18) 0.0314(2) 0.0290(2)
S1 0.0294(5) 0.0487(5) 0.0421(5) -0.0036(4) 0.0092(4) 0.0152(4)
S2 0.0521(6) 0.0318(4) 0.0333(5) 0.0104(3) 0.0133(4) 0.0125(4)
C5 0.0339(19) 0.0347(17) 0.0344(18) 0.0079(14) 0.0159(15) 0.0112(15)
C1 0.042(2) 0.0290(16) 0.0332(19) 0.0112(14) 0.0166(17) 0.0096(15)
C4 0.0250(18) 0.0344(17) 0.0254(17) 0.0085(13) 0.0075(14) 0.0098(14)
C6 0.0328(19) 0.0372(17) 0.0380(19) 0.0062(15) 0.0107(16) 0.0057(15)
C7 0.046(2) 0.0458(19) 0.0343(19) 0.0147(15) 0.0156(16) 0.0250(17)
C2 0.050(2) 0.0369(18) 0.042(2) 0.0112(16) 0.0221(18) 0.0238(17)
C3 0.036(2) 0.0423(18) 0.0390(19) 0.0128(15) 0.0132(16) 0.0181(16)
C9 0.053(2) 0.039(2) 0.045(2) 0.0017(16) 0.0099(19) 0.0067(18)
C11 0.044(2) 0.054(2) 0.050(2) -0.0018(17) 0.0185(18) 0.0196(18)
C8 0.042(2) 0.045(2) 0.035(2) 0.0016(15) 0.0057(17) 0.0089(17)
C10 0.057(2) 0.054(2) 0.051(2) -0.0007(18) 0.024(2) 0.024(2)
O1 0.0657(18) 0.0534(14) 0.0396(14) -0.0032(11) 0.0232(14) 0.0198(14)
N1 0.0339(16) 0.0400(15) 0.0347(16) -0.0021(12) 0.0106(13) 0.0126(13)
N2 0.0342(16) 0.0370(14) 0.0322(15) 0.0050(12) 0.0114(12) 0.0144(13)
C15 0.0252(17) 0.0354(17) 0.0340(18) 0.0111(14) 0.0128(14) 0.0077(14)
C13 0.037(2) 0.0391(18) 0.038(2) 0.0070(15) 0.0177(16) 0.0159(15)
C16 0.0261(18) 0.0312(17) 0.0332(18) 0.0075(14) 0.0124(14) 0.0092(14)
C12 0.039(2) 0.0351(17) 0.0313(18) 0.0087(14) 0.0160(15) 0.0097(15)
C14 0.047(2) 0.0414(19) 0.049(2) 0.0130(17) 0.0213(18) 0.0237(17)
O2 0.0705(18) 0.0556(15) 0.0470(16) -0.0015(12) 0.0176(14) 0.0288(14)
N3 0.0436(17) 0.0340(14) 0.0300(15) 0.0056(12) 0.0107(13) 0.0093(13)
C19 0.053(2) 0.0341(18) 0.054(2) -0.0006(17) 0.010(2) 0.0122(18)
C20 0.048(2) 0.0367(17) 0.0391(19) 0.0069(15) 0.0097(17) 0.0150(17)
C17 0.057(2) 0.0427(19) 0.0356(19) 0.0081(15) 0.0149(18) 0.0149(18)
C18 0.067(3) 0.058(2) 0.035(2) -0.0026(18) 0.0050(19) 0.026(2)
C22 0.0232(17) 0.0284(17) 0.0361(17) 0.0044(14) 0.0100(14) 0.0024(13)
N4 0.0360(16) 0.0336(14) 0.0303(15) 0.0059(12) 0.0089(12) 0.0110(12)
C23 0.0302(18) 0.0313(17) 0.0304(17) 0.0075(13) 0.0105(14) 0.0060(14)

loop_
_atom_type_symbol
_atom_type_description
_atom_type_scat_dispersion_real
_atom_type_scat_dispersion_imag
_atom_type_scat_source
C C 0.0033 0.0016 'International Tables Vol C Tables 4.2.6.8 and 6.1.1.4'
H H 0.0000 0.0000 'International Tables Vol C Tables 4.2.6.8 and 6.1.1.4'
N N 0.0061 0.0033 'International Tables Vol C Tables 4.2.6.8 and 6.1.1.4'
O O 0.0106 0.0060 'International Tables Vol C Tables 4.2.6.8 and 6.1.1.4'
Br Br -0.2901 2.4595 'International Tables Vol C Tables 4.2.6.8 and 6.1.1.4'
S S 0.1246 0.1234 'International Tables Vol C Tables 4.2.6.8 and 6.1.1.4'

loop_
_geom_angle_atom_site_label_1
_geom_angle_atom_site_label_2
_geom_angle_atom_site_label_3
_geom_angle
C5 S1 C23 88.12(14)
C15 S2 C22 88.38(14)
C6 C5 C4 121.4(3)
C6 C5 S1 128.6(2)
C4 C5 S1 110.1(2)
C6 C1 C2 121.6(3)
C6 C1 Br1 118.6(2)
C2 C1 Br1 119.7(2)
N2 C4 C3 125.7(3)
N2 C4 C5 115.5(3)
C3 C4 C5 118.8(3)
C1 C6 C5 117.7(3)
C16 C7 C14 119.9(3)
C3 C2 C1 120.0(3)
C2 C3 C4 120.5(3)
O1 C9 C8 112.1(3)
N1 C11 C10 109.0(3)
N1 C8 C9 108.9(3)
O1 C10 C11 111.4(3)
C10 O1 C9 109.6(2)
C23 N1 C11 121.8(3)
C23 N1 C8 119.1(3)
C11 N1 C8 114.1(2)
C23 N2 C4 109.9(3)
C12 C15 C16 122.2(3)
C12 C15 S2 127.9(2)
C16 C15 S2 109.8(2)
C12 C13 C14 121.3(3)
C12 C13 Br2 119.5(2)
C14 C13 Br2 119.1(2)
C7 C16 N4 125.5(3)
C7 C16 C15 119.1(3)
N4 C16 C15 115.4(2)
C13 C12 C15 117.2(3)
C7 C14 C13 120.2(3)
C19 O2 C18 110.3(2)
C22 N3 C20 118.7(2)
C22 N3 C17 116.9(3)
C20 N3 C17 113.2(2)
O2 C19 C20 111.3(3)
N3 C20 C19 109.8(3)
N3 C17 C18 109.1(3)
O2 C18 C17 112.9(3)
N4 C22 N3 124.3(3)
N4 C22 S2 116.9(2)
N3 C22 S2 118.8(2)
C22 N4 C16 109.5(2)
N2 C23 N1 124.8(3)
N2 C23 S1 116.4(2)
N1 C23 S1 118.8(2)

loop_
_geom_bond_atom_site_label_1
_geom_bond_atom_site_label_2
_geom_bond_distance
Br1 C1 1.888(3)
Br2 C13 1.894(3)
S1 C5 1.729(3)
S1 C23 1.769(3)
S2 C15 1.735(3)
S2 C22 1.759(3)
C5 C6 1.399(4)
C5 C4 1.403(4)
C1 C6 1.388(4)
C1 C2 1.383(4)
C4 N2 1.384(3)
C4 C3 1.390(4)
C7 C16 1.366(4)
C7 C14 1.376(4)
C2 C3 1.377(4)
C9 O1 1.414(4)
C9 C8 1.507(4)
C11 N1 1.461(4)
C11 C10 1.511(4)
C8 N1 1.467(4)
C10 O1 1.423(3)
N1 C23 1.358(3)
N2 C23 1.300(3)
C15 C12 1.384(4)
C15 C16 1.401(4)
C13 C12 1.372(4)
C13 C14 1.398(4)
C16 N4 1.402(3)
O2 C19 1.419(4)
O2 C18 1.403(4)
N3 C22 1.366(3)
N3 C20 1.465(4)
N3 C17 1.472(4)
C19 C20 1.511(4)
C17 C18 1.517(4)
C22 N4 1.297(3)
